data_7712306
loop_
_publ_author_name
'Kong, Xiangjun'
'Shen, Yunjun'
'Bian, He-Dong'
'Zhang, Yuzhen'

_publ_section_title
;
 Platinum(II) Diimine Complexes Containing Phenylpyridine Ligands
 Decorated with Anionic closo-Monocarborane Clusters [CB11H12]-
;
_journal_name_full 'Dalton Transactions'
_journal_paper_doi 10.1039/D3DT00136A
_journal_year 2023
_chemical_formula_moiety 'C30 H42 B11 N3 Pt, 1.5[C3H6O]'
_chemical_formula_sum 'C34.5 H51 B11 N3 O1.5 Pt'
_chemical_formula_weight 845.78
_space_group_crystal_system monoclinic
_space_group_IT_number 14
_space_group_name_Hall '-P 2ybc'
_space_group_name_H-M_alt 'P 1 21/c 1'
_atom_sites_solution_hydrogens geom
_atom_sites_solution_primary dual
_audit_creation_date 2023-02-03
_audit_creation_method
;
Olex2 1.5
(compiled 2022.04.07 svn.rca3783a0 for OlexSys, GUI svn.r6498)
;
_audit_update_record
;
2023-02-03 deposited with the CCDC.	2023-02-13 downloaded from the CCDC.
;
_cell_angle_alpha 90
_cell_angle_beta 92.6890(10)
_cell_angle_gamma 90
_cell_formula_units_Z 4
_cell_length_a 7.42200(10)
_cell_length_b 16.90720(10)
_cell_length_c 31.1951(2)
_cell_measurement_reflns_used 23258
_cell_measurement_temperature 295.58(10)
_cell_measurement_theta_max 77.0520
_cell_measurement_theta_min 2.6130
_cell_volume 3910.21(6)
_computing_cell_refinement 'CrysAlisPro 1.171.40.84a (Rigaku OD, 2020)'
_computing_data_collection 'CrysAlisPro 1.171.40.84a (Rigaku OD, 2020)'
_computing_data_reduction 'CrysAlisPro 1.171.40.84a (Rigaku OD, 2020)'
_computing_molecular_graphics 'Olex2 1.5 (Dolomanov et al., 2009)'
_computing_publication_material 'Olex2 1.5 (Dolomanov et al., 2009)'
_computing_structure_refinement 'SHELXL 2018/3 (Sheldrick, 2015)'
_computing_structure_solution 'SHELXT 2018/2 (Sheldrick, 2018)'
_diffrn_ambient_environment air
_diffrn_ambient_temperature 295.58(10)
_diffrn_detector 'Hybrid Pixel Array Detector'
_diffrn_detector_area_resol_mean 10.0000
_diffrn_detector_type HyPix
_diffrn_measured_fraction_theta_full 0.998
_diffrn_measured_fraction_theta_max 0.957
_diffrn_measurement_details
;
List of Runs (angles in degrees, time in seconds):

  # Type    Start    End  Width  t~exp~   \w     \q     \k     \f   Frames
#--------------------------------------------------------------------------
  1  \w     92.00 148.00   0.50    1.51    --  108.56  61.00 120.00  112
  2  \w    153.00 178.00   0.50    1.51    --  108.56  61.00 120.00   50
  3  \w    107.00 175.00   0.50    1.51    --  108.56  45.00  30.00  136
  4  \w    141.00 167.00   0.50    1.51    --  108.56  15.00-150.00   52
  5  \w     95.00 130.00   0.50    1.51    --  108.56  15.00-150.00   70
  6  \w     58.00 102.00   0.50    1.51    --  108.56 -94.00 -90.00   88
  7  \w     37.00 104.00   0.50    1.51    --  108.56 -94.00 -30.00  134
  8  \w     10.00  51.00   0.50    0.50    --   47.12-101.00 158.00   82
  9  \w     48.00 105.00   0.50    1.51    --  108.56-101.00 158.00  114
 10  \w     -1.00  24.00   0.50    0.50    --   47.12 -19.00-120.00   50
 11  \w     42.00  69.00   0.50    1.51    --  108.56 -61.00-150.00   54
 12  \w     36.00  71.00   0.50    1.51    --  108.56 -61.00   0.00   70
 13  \w     43.00  71.00   0.50    1.51    --  108.56 -61.00  30.00   56
 14  \w     39.00  71.00   0.50    1.51    --  108.56 -61.00  60.00   64
 15  \w     36.00  81.00   0.50    1.51    --  108.56 -77.00 150.00   90
 16  \w     39.00  71.00   0.50    1.51    --  108.56 -61.00 -30.00   64
 17  \w     39.00  65.00   0.50    1.51    --  108.56 -61.00 -60.00   52
 18  \w     36.00  71.00   0.50    1.51    --  108.56 -61.00-120.00   70
 19  \w    126.00 153.00   0.50    1.51    --  108.56 101.00 -96.00   54
 20  \w    -50.00 -23.00   0.50    1.51    --  -88.50  45.00 -90.00   54
 21  \w    -47.00 -16.00   0.50    1.51    --  -88.50  45.00-150.00   62
 22  \w    -80.00  15.00   0.50    0.50    --  -47.12 101.00 -96.00  190
 23  \w    -53.00 -27.00   0.50    1.51    --  -88.50 101.00 -96.00   52
 24  \w    -51.00 -17.00   0.50    1.51    --  -88.50  45.00 120.00   68
 25  \w   -110.00 -73.00   0.50    0.50    --  -47.12-125.00 -30.00   74
 26  \w   -153.00-117.00   0.50    1.51    --  -88.50 -61.00-180.00   72
 27  \w    -97.00 -72.00   0.50    1.51    --  -88.50 -61.00-180.00   50
 28  \w   -113.00 -79.00   0.50    0.50    --  -47.12-125.00-150.00   68
 29  \w   -115.00 -81.00   0.50    0.50    --  -47.12-125.00-120.00   68
 30  \w   -117.00 -91.00   0.50    1.51    --  -88.50-101.00 158.00   52
;
_diffrn_measurement_device 'four-circle diffractometer'
_diffrn_measurement_device_type 'XtaLAB Synergy, Dualflex, HyPix'
_diffrn_measurement_method '\w scans'
_diffrn_orient_matrix_type 'CrysAlisPro convention (1999,Acta A55,543-557)'
_diffrn_orient_matrix_UB_11 0.0725412000
_diffrn_orient_matrix_UB_12 0.0453120000
_diffrn_orient_matrix_UB_13 0.0400189000
_diffrn_orient_matrix_UB_21 -0.1654676000
_diffrn_orient_matrix_UB_22 -0.0263813000
_diffrn_orient_matrix_UB_23 0.0243961000
_diffrn_orient_matrix_UB_31 0.1027299000
_diffrn_orient_matrix_UB_32 -0.0745107000
_diffrn_orient_matrix_UB_33 0.0157209000
_diffrn_radiation_monochromator mirror
_diffrn_radiation_probe x-ray
_diffrn_radiation_type 'Cu K\a'
_diffrn_radiation_wavelength 1.54184
_diffrn_reflns_av_R_equivalents 0.0296
_diffrn_reflns_av_unetI/netI 0.0233
_diffrn_reflns_Laue_measured_fraction_full 0.998
_diffrn_reflns_Laue_measured_fraction_max 0.957
_diffrn_reflns_limit_h_max 9
_diffrn_reflns_limit_h_min -8
_diffrn_reflns_limit_k_max 18
_diffrn_reflns_limit_k_min -21
_diffrn_reflns_limit_l_max 39
_diffrn_reflns_limit_l_min -39
_diffrn_reflns_number 29150
_diffrn_reflns_point_group_measured_fraction_full 0.998
_diffrn_reflns_point_group_measured_fraction_max 0.957
_diffrn_reflns_theta_full 67.684
_diffrn_reflns_theta_max 77.262
_diffrn_reflns_theta_min 2.974
_diffrn_source 'micro-focus sealed X-ray tube'
_diffrn_source_type 'PhotonJet (Cu) X-ray Source'
_exptl_absorpt_coefficient_mu 6.953
_exptl_absorpt_correction_T_max 1.00000
_exptl_absorpt_correction_T_min 0.42973
_exptl_absorpt_correction_type multi-scan
_exptl_crystal_colour white
_exptl_crystal_colour_primary white
_exptl_crystal_density_diffrn 1.437
_exptl_crystal_description block
_exptl_crystal_F_000 1696
_refine_diff_density_max 1.026
_refine_diff_density_min -1.147
_refine_diff_density_rms 0.091
_refine_ls_extinction_method none
_refine_ls_goodness_of_fit_ref 1.106
_refine_ls_hydrogen_treatment constr
_refine_ls_matrix_type full
_refine_ls_number_parameters 412
_refine_ls_number_reflns 7951
_refine_ls_number_restraints 6
_refine_ls_restrained_S_all 1.109
_refine_ls_R_factor_all 0.0283
_refine_ls_R_factor_gt 0.0276
_refine_ls_shift/su_max 0.004
_refine_ls_shift/su_mean 0.000
_refine_ls_structure_factor_coef Fsqd
_refine_ls_weighting_details 'w=1/[\s^2^(Fo^2^)+(0.0367P)^2^+3.7333P] where P=(Fo^2^+2Fc^2^)/3'
_refine_ls_weighting_scheme calc
_refine_ls_wR_factor_gt 0.0733
_refine_ls_wR_factor_ref 0.0737
_reflns_Friedel_coverage 0.000
_reflns_number_gt 7697
_reflns_number_total 7951
_reflns_threshold_expression 'I > 2\s(I)'
_cod_data_source_file d3dt00136a2.cif
_cod_data_source_block 20210925-hfp-bhd-kxj-45
_cod_original_formula_sum 'C34.50 H51 B11 N3 O1.50 Pt'
_cod_database_code 7712306
_shelx_shelxl_version_number 2018/3
_chemical_oxdiff_formula 'C116 H112 B44 N20 Pt4 O1 '
_shelx_space_group_comment
;
The symmetry employed for this shelxl refinement is uniquely defined
by the following loop, which should always be used as a source of
symmetry information in preference to the above space-group names.
They are only intended as comments.
;
_olex2_refinement_description
;
1. Fixed Uiso
 At 1.2 times of:
  All B(H) groups, All C(H) groups
 At 1.5 times of:
  All C(H,H,H) groups
2. Uiso/Uaniso restraints and constraints
Uanis(C18) \\sim Ueq: with sigma of 0.01 and sigma for terminal atoms of 0.02
3.a Aromatic/amide H refined with riding coordinates:
 C13(H13), C14(H14), C30(H30), C8(H8), C23(H23), C11(H11), C4(H4), C29(H29),
 C20(H20), C3(H3), C5(H5), C9(H9), C2(H2)
3.b Idealised Me refined as rotating group:
 C27(H27A,H27B,H27C), C26(H26A,H26B,H26C), C28(H28A,H28B,H28C), C16(H16A,H16B,
 H16C), C19(H19A,H19B,H19C), C18(H18A,H18B,H18C)
3.c Boron cage BH refined with riding coordinates:
 B3(H3A), B2(H2A), B5(H5A), B1(H1), B11(H11A), B8(H8A), B4(H4A), B7(H7),
 B9(H9A), B6(H6), B10(H10)
;
_smtbx_masks_special_details
;
A solvent mask was calculated and 192 electrons were 
found in a volume of 956\%A^3^ in 1 void per unit cell. 
This is consistent with the presence of 
1.5[C3H6O] per Asymmetric Unit 
which account for 192 electrons 
per unit cell.
;
_smtbx_masks_void_probe_radius 1.2
_smtbx_masks_void_truncation_radius 1.2
_olex2_submission_special_instructions 'No special instructions were received'
_oxdiff_exptl_absorpt_empirical_details
;
Empirical correction (ABSPACK) includes:
- Absorption correction using spherical harmonics
- Frame scaling
;
_oxdiff_exptl_absorpt_empirical_full_max 1.996
_oxdiff_exptl_absorpt_empirical_full_min 0.520

loop_
_space_group_symop_operation_xyz
'x, y, z'
'-x, y+1/2, -z+1/2'
'-x, -y, -z'
'x, -y-1/2, z-1/2'

loop_
_atom_site_label
_atom_site_type_symbol
_atom_site_fract_x
_atom_site_fract_y
_atom_site_fract_z
_atom_site_U_iso_or_equiv
_atom_site_adp_type
_atom_site_occupancy
_atom_site_site_symmetry_order
_atom_site_calc_flag
_atom_site_refinement_flags_posn
_atom_site_refinement_flags_adp
_atom_site_refinement_flags_occupancy
_atom_site_disorder_assembly
_atom_site_disorder_group
Pt1 Pt 0.76351(2) 0.51437(2) 0.48976(2) 0.03162(5) Uani 1 1 d . . . . .
N2 N 0.7728(3) 0.63501(15) 0.48722(7) 0.0354(5) Uani 1 1 d . . . . .
N1 N 0.8360(3) 0.53559(15) 0.42582(8) 0.0346(5) Uani 1 1 d . . . . .
N3 N 0.7380(3) 0.39591(16) 0.48706(7) 0.0353(5) Uani 1 1 d . . . . .
C22 C 0.7607(4) 0.66601(17) 0.44647(9) 0.0356(6) Uani 1 1 d . . . . .
C21 C 0.7909(4) 0.60881(17) 0.41213(9) 0.0346(6) Uani 1 1 d . . . . .
C13 C 0.9040(4) 0.48525(17) 0.39825(11) 0.0394(7) Uani 1 1 d . . . . .
H13 H 0.943667 0.436146 0.408278 0.047 Uiso 1 1 calc R U . . .
C7 C 0.7387(4) 0.35633(17) 0.52527(10) 0.0354(6) Uani 1 1 d . . . . .
C1 C 0.6992(4) 0.49061(17) 0.55085(10) 0.0348(6) Uani 1 1 d . . . . .
C14 C 0.9184(5) 0.5027(2) 0.35518(12) 0.0441(7) Uani 1 1 d . . . . .
H14 H 0.967726 0.465809 0.336979 0.053 Uiso 1 1 calc R U . . .
C30 C 0.7837(5) 0.68725(19) 0.51962(11) 0.0437(7) Uani 1 1 d . . . . .
H30 H 0.799334 0.667876 0.547450 0.052 Uiso 1 1 calc R U . . .
C6 C 0.7162(4) 0.41036(18) 0.56142(9) 0.0367(6) Uani 1 1 d . . . . .
C12 C 0.7109(4) 0.23333(18) 0.40530(10) 0.0409(6) Uani 1 1 d . . . . .
C8 C 0.7413(5) 0.2754(2) 0.52534(11) 0.0482(8) Uani 1 1 d . . . . .
H8 H 0.745674 0.248312 0.551307 0.058 Uiso 1 1 calc R U . . .
C23 C 0.7438(4) 0.74547(18) 0.43940(10) 0.0428(7) Uani 1 1 d . . . . .
H23 H 0.727519 0.763899 0.411392 0.051 Uiso 1 1 calc R U . . .
C10 C 0.7223(4) 0.27327(18) 0.44834(10) 0.0380(6) Uani 1 1 d . . . . .
C11 C 0.7219(4) 0.35438(17) 0.45041(9) 0.0354(6) Uani 1 1 d . . . . .
H11 H 0.709807 0.382350 0.424764 0.042 Uiso 1 1 calc R U . . .
C4 C 0.6462(5) 0.4351(2) 0.63465(10) 0.0512(8) Uani 1 1 d . . . . .
H4 H 0.632261 0.417199 0.662488 0.061 Uiso 1 1 calc R U . . .
C29 C 0.7731(5) 0.7674(2) 0.51404(11) 0.0477(8) Uani 1 1 d . . . . .
H29 H 0.781172 0.800560 0.537826 0.057 Uiso 1 1 calc R U . . .
C20 C 0.7991(4) 0.62892(19) 0.36905(10) 0.0425(7) Uani 1 1 d . . . . .
H20 H 0.763661 0.679200 0.359989 0.051 Uiso 1 1 calc R U . . .
C15 C 0.8597(4) 0.5749(2) 0.33927(10) 0.0456(7) Uani 1 1 d . . . . .
C3 C 0.6221(5) 0.5135(2) 0.62498(12) 0.0509(9) Uani 1 1 d . . . . .
H3 H 0.588454 0.548366 0.646244 0.061 Uiso 1 1 calc R U . . .
C24 C 0.7503(5) 0.79969(19) 0.47322(11) 0.0458(7) Uani 1 1 d . . . . .
C5 C 0.6914(4) 0.3826(2) 0.60294(10) 0.0451(7) Uani 1 1 d . . . . .
H5 H 0.705313 0.329152 0.609187 0.054 Uiso 1 1 calc R U . . .
C9 C 0.7373(5) 0.2335(2) 0.48730(10) 0.0503(8) Uani 1 1 d . . . . .
H9 H 0.744827 0.178615 0.487775 0.060 Uiso 1 1 calc R U . . .
C2 C 0.6474(4) 0.5422(2) 0.58328(10) 0.0436(7) Uani 1 1 d . . . . .
H2 H 0.629695 0.595529 0.577220 0.052 Uiso 1 1 calc R U . . .
C17 C 0.8653(6) 0.5963(3) 0.29181(11) 0.0641(10) Uani 1 1 d . . . . .
C25 C 0.7410(5) 0.88829(19) 0.46354(13) 0.0543(8) Uani 1 1 d . . . . .
C27 C 0.5618(6) 0.9066(2) 0.43937(18) 0.0766(13) Uani 1 1 d . . . . .
H27A H 0.548578 0.873264 0.414498 0.115 Uiso 1 1 calc R U . . .
H27B H 0.560081 0.961016 0.430626 0.115 Uiso 1 1 calc R U . . .
H27C H 0.464191 0.896905 0.457817 0.115 Uiso 1 1 calc R U . . .
B3 B 0.6709(6) 0.2886(2) 0.35981(12) 0.0534(10) Uani 1 1 d . . . . .
H3A H 0.649728 0.352960 0.360035 0.064 Uiso 1 1 calc R U . . .
C26 C 0.8971(6) 0.9097(2) 0.43510(16) 0.0730(12) Uani 1 1 d . . . . .
H26A H 1.009525 0.895148 0.449425 0.110 Uiso 1 1 calc R U . . .
H26B H 0.896105 0.965633 0.429733 0.110 Uiso 1 1 calc R U . . .
H26C H 0.883280 0.881781 0.408358 0.110 Uiso 1 1 calc R U . . .
C28 C 0.7575(7) 0.9375(2) 0.50437(16) 0.0780(14) Uani 1 1 d . . . . .
H28A H 0.661734 0.923822 0.522650 0.117 Uiso 1 1 calc R U . . .
H28B H 0.749490 0.992615 0.497165 0.117 Uiso 1 1 calc R U . . .
H28C H 0.871573 0.927055 0.519048 0.117 Uiso 1 1 calc R U . . .
B2 B 0.8852(6) 0.2478(3) 0.37169(14) 0.0585(10) Uani 1 1 d . . . . .
H2A H 1.003490 0.285116 0.379580 0.070 Uiso 1 1 calc R U . . .
B5 B 0.6182(8) 0.1412(3) 0.40113(15) 0.0651(12) Uani 1 1 d . . . . .
H5A H 0.563254 0.108787 0.428182 0.078 Uiso 1 1 calc R U . . .
B1 B 0.8514(7) 0.1556(3) 0.39708(15) 0.0660(13) Uani 1 1 d . . . . .
H1 H 0.948826 0.132469 0.421609 0.079 Uiso 1 1 calc R U . . .
B11 B 0.6939(7) 0.1457(3) 0.31207(14) 0.0616(11) Uani 1 1 d . . . . .
H11A H 0.688520 0.115596 0.280759 0.074 Uiso 1 1 calc R U . . .
B8 B 0.5535(7) 0.2270(3) 0.32291(14) 0.0628(12) Uani 1 1 d . . . . .
H8A H 0.456026 0.250412 0.298476 0.075 Uiso 1 1 calc R U . . .
B4 B 0.5061(6) 0.2244(3) 0.37782(14) 0.0582(10) Uani 1 1 d . . . . .
H4A H 0.378298 0.246504 0.389744 0.070 Uiso 1 1 calc R U . . .
B7 B 0.7876(7) 0.2418(3) 0.31919(14) 0.0645(12) Uani 1 1 d . . . . .
H7 H 0.842837 0.274779 0.292396 0.077 Uiso 1 1 calc R U . . .
B9 B 0.5190(7) 0.1356(3) 0.34818(16) 0.0679(13) Uani 1 1 d . . . . .
H9A H 0.398823 0.099258 0.340414 0.081 Uiso 1 1 calc R U . . .
C16 C 0.9616(10) 0.5337(4) 0.26644(16) 0.102(2) Uani 1 1 d . . . . .
H16A H 1.082699 0.527437 0.278135 0.154 Uiso 1 1 calc R U . . .
H16B H 0.964356 0.549764 0.236965 0.154 Uiso 1 1 calc R U . . .
H16C H 0.898490 0.484299 0.268191 0.154 Uiso 1 1 calc R U . . .
C19 C 0.9754(9) 0.6729(3) 0.28744(17) 0.105(2) Uani 1 1 d . . . . .
H19A H 0.917330 0.715234 0.301956 0.157 Uiso 1 1 calc R U . . .
H19B H 0.982850 0.685927 0.257624 0.157 Uiso 1 1 calc R U . . .
H19C H 1.094686 0.665264 0.300026 0.157 Uiso 1 1 calc R U . . .
B6 B 0.9013(7) 0.1591(4) 0.34256(17) 0.0737(15) Uani 1 1 d . . . . .
H6 H 1.031007 0.138180 0.331190 0.088 Uiso 1 1 calc R U . . .
C18 C 0.6748(8) 0.6077(5) 0.27407(15) 0.125(3) Uani 1 1 d . U . . .
H18A H 0.610078 0.558724 0.275613 0.188 Uiso 1 1 calc R U . . .
H18B H 0.676611 0.624578 0.244709 0.188 Uiso 1 1 calc R U . . .
H18C H 0.616169 0.647226 0.290600 0.188 Uiso 1 1 calc R U . . .
B10 B 0.7337(9) 0.0930(3) 0.36048(17) 0.0754(15) Uani 1 1 d . . . . .
H10 H 0.753889 0.028493 0.360705 0.090 Uiso 1 1 calc R U . . .

loop_
_atom_site_aniso_label
_atom_site_aniso_U_11
_atom_site_aniso_U_22
_atom_site_aniso_U_33
_atom_site_aniso_U_23
_atom_site_aniso_U_13
_atom_site_aniso_U_12
Pt1 0.03783(8) 0.02766(8) 0.02892(8) 0.00259(4) -0.00314(5) 0.00012(4)
N2 0.0438(13) 0.0279(12) 0.0339(12) 0.0034(9) -0.0044(10) -0.0036(9)
N1 0.0393(12) 0.0322(11) 0.0318(12) 0.0037(10) -0.0033(9) -0.0025(10)
N3 0.0419(13) 0.0333(13) 0.0303(12) 0.0017(9) -0.0013(9) -0.0015(10)
C22 0.0401(14) 0.0309(14) 0.0353(14) 0.0023(11) -0.0044(11) -0.0006(11)
C21 0.0370(14) 0.0316(13) 0.0347(14) 0.0022(11) -0.0035(11) -0.0022(11)
C13 0.0418(16) 0.0338(16) 0.0428(17) -0.0004(12) 0.0049(13) 0.0013(11)
C7 0.0400(15) 0.0322(14) 0.0337(14) 0.0038(12) -0.0022(11) 0.0003(11)
C1 0.0407(15) 0.0362(15) 0.0271(13) 0.0053(11) -0.0032(11) 0.0002(11)
C14 0.0466(18) 0.0445(16) 0.0419(17) -0.0040(14) 0.0090(14) -0.0058(13)
C30 0.0587(18) 0.0352(16) 0.0367(15) -0.0017(13) -0.0028(13) -0.0055(14)
C6 0.0370(14) 0.0421(16) 0.0306(13) 0.0008(12) -0.0017(11) -0.0031(12)
C12 0.0529(17) 0.0312(14) 0.0382(15) -0.0033(12) -0.0002(13) 0.0020(12)
C8 0.068(2) 0.0418(18) 0.0345(15) 0.0082(14) 0.0006(14) 0.0013(15)
C23 0.0532(18) 0.0348(15) 0.0402(16) 0.0022(13) 0.0002(13) -0.0005(13)
C10 0.0454(16) 0.0325(14) 0.0359(14) -0.0001(12) 0.0005(12) 0.0007(12)
C11 0.0415(15) 0.0342(14) 0.0303(13) -0.0007(11) 0.0000(11) -0.0048(11)
C4 0.0558(19) 0.065(2) 0.0325(15) 0.0019(15) 0.0040(13) -0.0021(16)
C29 0.0608(19) 0.0354(16) 0.0469(18) -0.0077(13) 0.0021(15) -0.0074(14)
C20 0.0541(18) 0.0367(15) 0.0363(15) 0.0052(12) -0.0001(13) -0.0018(13)
C15 0.0499(17) 0.0502(18) 0.0370(15) -0.0008(14) 0.0043(13) -0.0069(14)
C3 0.052(2) 0.062(2) 0.0381(18) -0.0070(15) 0.0046(15) 0.0032(16)
C24 0.0536(18) 0.0342(16) 0.0495(18) 0.0000(14) 0.0026(14) -0.0002(13)
C5 0.0525(18) 0.0481(18) 0.0343(15) 0.0101(13) -0.0015(13) -0.0041(14)
C9 0.078(2) 0.0299(16) 0.0425(18) 0.0029(13) 0.0003(16) 0.0014(15)
C2 0.0446(16) 0.0466(17) 0.0393(16) -0.0061(14) 0.0001(12) 0.0081(14)
C17 0.088(3) 0.071(3) 0.0342(17) 0.0059(17) 0.0113(17) -0.001(2)
C25 0.070(2) 0.0283(15) 0.065(2) 0.0020(15) 0.0027(17) 0.0015(14)
C27 0.088(3) 0.0354(18) 0.106(4) 0.011(2) -0.008(3) 0.0092(19)
B3 0.080(3) 0.0411(19) 0.0383(19) -0.0020(16) -0.0036(18) 0.0074(19)
C26 0.089(3) 0.0364(19) 0.095(3) 0.011(2) 0.017(2) -0.0051(19)
C28 0.127(4) 0.0291(18) 0.079(3) -0.0091(19) 0.007(3) -0.004(2)
B2 0.054(2) 0.068(3) 0.054(2) -0.017(2) 0.0075(18) -0.005(2)
B5 0.103(4) 0.039(2) 0.054(2) -0.0047(18) 0.003(2) -0.021(2)
B1 0.087(3) 0.053(2) 0.056(2) -0.016(2) -0.018(2) 0.027(2)
B11 0.077(3) 0.060(3) 0.047(2) -0.020(2) -0.003(2) 0.007(2)
B8 0.081(3) 0.060(3) 0.046(2) -0.012(2) -0.014(2) 0.015(2)
B4 0.051(2) 0.072(3) 0.052(2) -0.016(2) -0.0039(17) 0.003(2)
B7 0.086(3) 0.067(3) 0.042(2) -0.009(2) 0.013(2) -0.005(2)
B9 0.077(3) 0.064(3) 0.062(3) -0.020(2) -0.002(2) -0.019(2)
C16 0.161(6) 0.102(4) 0.047(2) 0.001(3) 0.031(3) 0.015(4)
C19 0.169(6) 0.081(3) 0.068(3) 0.020(3) 0.042(3) -0.017(4)
B6 0.060(3) 0.097(4) 0.064(3) -0.036(3) -0.003(2) 0.020(3)
C18 0.103(4) 0.229(8) 0.042(2) 0.027(4) -0.010(2) 0.020(5)
B10 0.121(4) 0.041(2) 0.062(3) -0.017(2) -0.015(3) 0.017(3)

loop_
_atom_type_symbol
_atom_type_description
_atom_type_scat_dispersion_real
_atom_type_scat_dispersion_imag
_atom_type_scat_source
B B 0.0090 0.0039 'International Tables Vol C Tables 4.2.6.8 and 6.1.1.4'
C C 0.0181 0.0091 'International Tables Vol C Tables 4.2.6.8 and 6.1.1.4'
H H 0.0000 0.0000 'International Tables Vol C Tables 4.2.6.8 and 6.1.1.4'
N N 0.0311 0.0180 'International Tables Vol C Tables 4.2.6.8 and 6.1.1.4'
O O 0.0492 0.0322 'International Tables Vol C Tables 4.2.6.8 and 6.1.1.4'
Pt Pt -4.5932 6.9264 'International Tables Vol C Tables 4.2.6.8 and 6.1.1.4'

loop_
_geom_angle_atom_site_label_1
_geom_angle_atom_site_label_2
_geom_angle_atom_site_label_3
_geom_angle
_geom_angle_site_symmetry_1
_geom_angle_site_symmetry_3
_geom_angle_publ_flag
N2 Pt1 N1 77.52(10) . . ?
N3 Pt1 N2 174.37(9) . . ?
N3 Pt1 N1 99.00(9) . . ?
N3 Pt1 C1 79.41(11) . . ?
C1 Pt1 N2 104.15(11) . . ?
C1 Pt1 N1 178.03(10) . . ?
C22 N2 Pt1 114.58(19) . . ?
C30 N2 Pt1 129.0(2) . . ?
C30 N2 C22 116.4(3) . . ?
C21 N1 Pt1 112.5(2) . . ?
C13 N1 Pt1 128.5(2) . . ?
C13 N1 C21 118.7(3) . . ?
C7 N3 Pt1 117.0(2) . . ?
C11 N3 Pt1 124.1(2) . . ?
C11 N3 C7 118.9(3) . . ?
N2 C22 C21 114.7(2) . . ?
C23 C22 N2 121.7(3) . . ?
C23 C22 C21 123.1(3) . . ?
N1 C21 C22 114.7(2) . . ?
N1 C21 C20 120.6(3) . . ?
C20 C21 C22 124.0(3) . . ?
N1 C13 H13 118.6 . . ?
N1 C13 C14 122.8(3) . . ?
C14 C13 H13 118.6 . . ?
N3 C7 C6 111.7(3) . . ?
N3 C7 C8 119.4(3) . . ?
C8 C7 C6 128.6(3) . . ?
C6 C1 Pt1 113.0(2) . . ?
C6 C1 C2 117.2(3) . . ?
C2 C1 Pt1 129.8(2) . . ?
C13 C14 H14 120.0 . . ?
C15 C14 C13 120.0(3) . . ?
C15 C14 H14 120.0 . . ?
N2 C30 H30 118.1 . . ?
N2 C30 C29 123.7(3) . . ?
C29 C30 H30 118.1 . . ?
C1 C6 C7 115.8(3) . . ?
C5 C6 C7 121.9(3) . . ?
C5 C6 C1 121.9(3) . . ?
C10 C12 B3 119.7(3) . . ?
C10 C12 B2 118.0(3) . . ?
C10 C12 B5 119.0(3) . . ?
C10 C12 B1 118.2(3) . . ?
C10 C12 B4 119.8(3) . . ?
B3 C12 B2 61.6(3) . . ?
B3 C12 B4 61.3(3) . . ?
B5 C12 B3 112.4(3) . . ?
B5 C12 B2 113.3(3) . . ?
B5 C12 B4 62.4(3) . . ?
B1 C12 B3 112.3(3) . . ?
B1 C12 B2 62.3(3) . . ?
B1 C12 B5 62.1(3) . . ?
B1 C12 B4 113.0(3) . . ?
B4 C12 B2 112.4(3) . . ?
C7 C8 H8 119.6 . . ?
C7 C8 C9 120.8(3) . . ?
C9 C8 H8 119.6 . . ?
C22 C23 H23 119.2 . . ?
C22 C23 C24 121.6(3) . . ?
C24 C23 H23 119.2 . . ?
C11 C10 C12 119.4(3) . . ?
C11 C10 C9 116.3(3) . . ?
C9 C10 C12 124.3(3) . . ?
N3 C11 C10 124.2(3) . . ?
N3 C11 H11 117.9 . . ?
C10 C11 H11 117.9 . . ?
C3 C4 H4 120.1 . . ?
C3 C4 C5 119.8(3) . . ?
C5 C4 H4 120.1 . . ?
C30 C29 H29 119.7 . . ?
C30 C29 C24 120.7(3) . . ?
C24 C29 H29 119.7 . . ?
C21 C20 H20 119.5 . . ?
C21 C20 C15 121.0(3) . . ?
C15 C20 H20 119.5 . . ?
C14 C15 C20 116.5(3) . . ?
C14 C15 C17 122.4(3) . . ?
C20 C15 C17 121.1(3) . . ?
C4 C3 H3 119.5 . . ?
C4 C3 C2 120.9(3) . . ?
C2 C3 H3 119.5 . . ?
C23 C24 C25 119.6(3) . . ?
C29 C24 C23 115.6(3) . . ?
C29 C24 C25 124.7(3) . . ?
C6 C5 H5 120.2 . . ?
C4 C5 C6 119.7(3) . . ?
C4 C5 H5 120.2 . . ?
C8 C9 C10 120.1(3) . . ?
C8 C9 H9 120.0 . . ?
C10 C9 H9 120.0 . . ?
C1 C2 C3 120.4(3) . . ?
C1 C2 H2 119.8 . . ?
C3 C2 H2 119.8 . . ?
C15 C17 C19 108.9(4) . . ?
C16 C17 C15 112.0(4) . . ?
C16 C17 C19 106.0(4) . . ?
C18 C17 C15 108.6(4) . . ?
C18 C17 C16 110.8(5) . . ?
C18 C17 C19 110.6(5) . . ?
C24 C25 C27 109.0(3) . . ?
C24 C25 C26 108.5(3) . . ?
C27 C25 C26 109.3(4) . . ?
C28 C25 C24 111.7(3) . . ?
C28 C25 C27 109.6(4) . . ?
C28 C25 C26 108.8(4) . . ?
C25 C27 H27A 109.5 . . ?
C25 C27 H27B 109.5 . . ?
C25 C27 H27C 109.5 . . ?
H27A C27 H27B 109.5 . . ?
H27A C27 H27C 109.5 . . ?
H27B C27 H27C 109.5 . . ?
C12 B3 H3A 123.6 . . ?
C12 B3 B2 59.4(2) . . ?
C12 B3 B8 106.4(3) . . ?
C12 B3 B4 59.5(2) . . ?
C12 B3 B7 106.2(3) . . ?
B2 B3 H3A 121.0 . . ?
B8 B3 H3A 121.7 . . ?
B8 B3 B2 108.8(3) . . ?
B8 B3 B7 60.4(3) . . ?
B4 B3 H3A 120.7 . . ?
B4 B3 B2 109.2(3) . . ?
B4 B3 B8 60.6(3) . . ?
B4 B3 B7 109.2(3) . . ?
B7 B3 H3A 121.7 . . ?
B7 B3 B2 60.2(3) . . ?
C25 C26 H26A 109.5 . . ?
C25 C26 H26B 109.5 . . ?
C25 C26 H26C 109.5 . . ?
H26A C26 H26B 109.5 . . ?
H26A C26 H26C 109.5 . . ?
H26B C26 H26C 109.5 . . ?
C25 C28 H28A 109.5 . . ?
C25 C28 H28B 109.5 . . ?
C25 C28 H28C 109.5 . . ?
H28A C28 H28B 109.5 . . ?
H28A C28 H28C 109.5 . . ?
H28B C28 H28C 109.5 . . ?
C12 B2 B3 59.0(2) . . ?
C12 B2 H2A 124.1 . . ?
C12 B2 B1 58.4(2) . . ?
C12 B2 B7 105.7(3) . . ?
C12 B2 B6 105.4(3) . . ?
B3 B2 H2A 121.8 . . ?
B3 B2 B1 107.1(3) . . ?
B3 B2 B7 59.9(3) . . ?
B3 B2 B6 108.0(3) . . ?
B1 B2 H2A 122.2 . . ?
B7 B2 H2A 122.0 . . ?
B7 B2 B1 107.7(3) . . ?
B6 B2 H2A 122.1 . . ?
B6 B2 B1 59.7(3) . . ?
B6 B2 B7 60.4(3) . . ?
C12 B5 H5A 124.0 . . ?
C12 B5 B1 58.9(2) . . ?
C12 B5 B4 59.1(2) . . ?
C12 B5 B9 105.5(3) . . ?
C12 B5 B10 105.6(4) . . ?
B1 B5 H5A 121.7 . . ?
B1 B5 B4 107.7(3) . . ?
B1 B5 B9 107.9(4) . . ?
B1 B5 B10 59.9(3) . . ?
B4 B5 H5A 121.7 . . ?
B4 B5 B9 59.7(3) . . ?
B9 B5 H5A 122.3 . . ?
B10 B5 H5A 122.1 . . ?
B10 B5 B4 107.9(3) . . ?
B10 B5 B9 60.1(3) . . ?
C12 B1 B2 59.3(2) . . ?
C12 B1 B5 59.0(2) . . ?
C12 B1 H1 123.8 . . ?
C12 B1 B6 106.1(3) . . ?
C12 B1 B10 105.9(3) . . ?
B2 B1 H1 121.5 . . ?
B5 B1 B2 108.4(3) . . ?
B5 B1 H1 121.2 . . ?
B5 B1 B10 60.2(3) . . ?
B6 B1 B2 59.8(3) . . ?
B6 B1 B5 109.1(3) . . ?
B6 B1 H1 121.5 . . ?
B6 B1 B10 60.9(3) . . ?
B10 B1 B2 108.4(3) . . ?
B10 B1 H1 121.8 . . ?
B8 B11 H11A 122.1 . . ?
B8 B11 B7 59.7(3) . . ?
B8 B11 B6 107.5(3) . . ?
B7 B11 H11A 122.1 . . ?
B7 B11 B6 59.6(3) . . ?
B9 B11 H11A 121.6 . . ?
B9 B11 B8 59.7(3) . . ?
B9 B11 B7 107.7(3) . . ?
B9 B11 B6 108.3(3) . . ?
B6 B11 H11A 121.8 . . ?
B10 B11 H11A 121.6 . . ?
B10 B11 B8 107.8(3) . . ?
B10 B11 B7 107.8(3) . . ?
B10 B11 B9 60.3(3) . . ?
B10 B11 B6 60.2(3) . . ?
B3 B8 B11 108.0(3) . . ?
B3 B8 H8A 122.1 . . ?
B3 B8 B4 59.6(2) . . ?
B3 B8 B7 59.9(3) . . ?
B3 B8 B9 107.8(3) . . ?
B11 B8 H8A 121.5 . . ?
B4 B8 B11 108.2(3) . . ?
B4 B8 H8A 121.8 . . ?
B7 B8 B11 60.4(3) . . ?
B7 B8 H8A 121.4 . . ?
B7 B8 B4 108.0(3) . . ?
B9 B8 B11 60.1(3) . . ?
B9 B8 H8A 121.5 . . ?
B9 B8 B4 60.2(3) . . ?
B9 B8 B7 108.6(4) . . ?
C12 B4 B3 59.3(2) . . ?
C12 B4 B5 58.5(2) . . ?
C12 B4 B8 105.7(3) . . ?
C12 B4 H4A 124.0 . . ?
C12 B4 B9 105.5(3) . . ?
B3 B4 B5 107.6(3) . . ?
B3 B4 B8 59.9(3) . . ?
B3 B4 H4A 121.7 . . ?
B3 B4 B9 107.7(3) . . ?
B5 B4 H4A 121.8 . . ?
B8 B4 B5 107.8(3) . . ?
B8 B4 H4A 122.3 . . ?
B8 B4 B9 59.7(3) . . ?
B9 B4 B5 60.3(3) . . ?
B9 B4 H4A 122.3 . . ?
B3 B7 B2 59.9(2) . . ?
B3 B7 B11 107.4(3) . . ?
B3 B7 B8 59.7(3) . . ?
B3 B7 H7 122.3 . . ?
B3 B7 B6 107.5(3) . . ?
B2 B7 B11 108.1(4) . . ?
B2 B7 B8 108.1(3) . . ?
B2 B7 H7 121.7 . . ?
B2 B7 B6 59.7(3) . . ?
B11 B7 H7 121.8 . . ?
B8 B7 B11 59.9(3) . . ?
B8 B7 H7 121.7 . . ?
B8 B7 B6 108.2(4) . . ?
B6 B7 B11 60.4(3) . . ?
B6 B7 H7 121.7 . . ?
B5 B9 H9A 122.0 . . ?
B11 B9 B5 107.6(4) . . ?
B11 B9 B4 108.1(3) . . ?
B11 B9 H9A 121.7 . . ?
B11 B9 B10 59.8(3) . . ?
B8 B9 B5 107.9(3) . . ?
B8 B9 B11 60.2(3) . . ?
B8 B9 B4 60.1(3) . . ?
B8 B9 H9A 121.7 . . ?
B8 B9 B10 107.8(4) . . ?
B4 B9 B5 60.0(3) . . ?
B4 B9 H9A 121.7 . . ?
B4 B9 B10 107.6(3) . . ?
B10 B9 B5 59.5(3) . . ?
B10 B9 H9A 122.1 . . ?
C17 C16 H16A 109.5 . . ?
C17 C16 H16B 109.5 . . ?
C17 C16 H16C 109.5 . . ?
H16A C16 H16B 109.5 . . ?
H16A C16 H16C 109.5 . . ?
H16B C16 H16C 109.5 . . ?
C17 C19 H19A 109.5 . . ?
C17 C19 H19B 109.5 . . ?
C17 C19 H19C 109.5 . . ?
H19A C19 H19B 109.5 . . ?
H19A C19 H19C 109.5 . . ?
H19B C19 H19C 109.5 . . ?
B2 B6 B11 107.8(3) . . ?
B2 B6 B7 59.9(3) . . ?
B2 B6 H6 121.5 . . ?
B2 B6 B10 107.9(3) . . ?
B1 B6 B2 60.4(3) . . ?
B1 B6 B11 107.2(4) . . ?
B1 B6 B7 107.9(3) . . ?
B1 B6 H6 121.9 . . ?
B1 B6 B10 59.6(3) . . ?
B11 B6 H6 122.2 . . ?
B7 B6 B11 60.0(3) . . ?
B7 B6 H6 121.9 . . ?
B7 B6 B10 107.4(3) . . ?
B10 B6 B11 59.3(3) . . ?
B10 B6 H6 122.2 . . ?
C17 C18 H18A 109.5 . . ?
C17 C18 H18B 109.5 . . ?
C17 C18 H18C 109.5 . . ?
H18A C18 H18B 109.5 . . ?
H18A C18 H18C 109.5 . . ?
H18B C18 H18C 109.5 . . ?
B5 B10 B11 108.3(3) . . ?
B5 B10 B9 60.4(3) . . ?
B5 B10 B6 107.8(3) . . ?
B5 B10 H10 121.6 . . ?
B1 B10 B5 59.9(3) . . ?
B1 B10 B11 108.0(4) . . ?
B1 B10 B9 108.0(3) . . ?
B1 B10 B6 59.5(3) . . ?
B1 B10 H10 122.0 . . ?
B11 B10 B9 59.9(3) . . ?
B11 B10 B6 60.4(3) . . ?
B11 B10 H10 121.5 . . ?
B9 B10 B6 108.1(4) . . ?
B9 B10 H10 121.6 . . ?
B6 B10 H10 121.8 . . ?

loop_
_geom_bond_atom_site_label_1
_geom_bond_atom_site_label_2
_geom_bond_distance
_geom_bond_site_symmetry_2
_geom_bond_publ_flag
Pt1 N2 2.043(3) . ?
Pt1 N1 2.121(2) . ?
Pt1 N3 2.013(3) . ?
Pt1 C1 2.026(3) . ?
N2 C22 1.374(4) . ?
N2 C30 1.342(4) . ?
N1 C21 1.347(4) . ?
N1 C13 1.326(4) . ?
N3 C7 1.367(4) . ?
N3 C11 1.342(4) . ?
C22 C21 1.468(4) . ?
C22 C23 1.366(4) . ?
C21 C20 1.390(4) . ?
C13 H13 0.9300 . ?
C13 C14 1.385(5) . ?
C7 C6 1.467(4) . ?
C7 C8 1.368(5) . ?
C1 C6 1.401(4) . ?
C1 C2 1.403(4) . ?
C14 H14 0.9300 . ?
C14 C15 1.380(5) . ?
C30 H30 0.9300 . ?
C30 C29 1.368(5) . ?
C6 C5 1.398(4) . ?
C12 C10 1.502(4) . ?
C12 B3 1.713(5) . ?
C12 B2 1.720(5) . ?
C12 B5 1.706(5) . ?
C12 B1 1.704(5) . ?
C12 B4 1.717(5) . ?
C8 H8 0.9300 . ?
C8 C9 1.381(5) . ?
C23 H23 0.9300 . ?
C23 C24 1.397(5) . ?
C10 C11 1.373(4) . ?
C10 C9 1.389(4) . ?
C11 H11 0.9300 . ?
C4 H4 0.9300 . ?
C4 C3 1.370(6) . ?
C4 C5 1.382(5) . ?
C29 H29 0.9300 . ?
C29 C24 1.389(5) . ?
C20 H20 0.9300 . ?
C20 C15 1.393(5) . ?
C15 C17 1.527(5) . ?
C3 H3 0.9300 . ?
C3 C2 1.409(5) . ?
C24 C25 1.529(4) . ?
C5 H5 0.9300 . ?
C9 H9 0.9300 . ?
C2 H2 0.9300 . ?
C17 C16 1.520(7) . ?
C17 C19 1.541(7) . ?
C17 C18 1.507(7) . ?
C25 C27 1.530(6) . ?
C25 C26 1.535(6) . ?
C25 C28 1.521(6) . ?
C27 H27A 0.9600 . ?
C27 H27B 0.9600 . ?
C27 H27C 0.9600 . ?
B3 H3A 1.1000 . ?
B3 B2 1.757(6) . ?
B3 B8 1.753(6) . ?
B3 B4 1.747(7) . ?
B3 B7 1.756(6) . ?
C26 H26A 0.9600 . ?
C26 H26B 0.9600 . ?
C26 H26C 0.9600 . ?
C28 H28A 0.9600 . ?
C28 H28B 0.9600 . ?
C28 H28C 0.9600 . ?
B2 H2A 1.1000 . ?
B2 B1 1.771(7) . ?
B2 B7 1.762(6) . ?
B2 B6 1.760(7) . ?
B5 H5A 1.1000 . ?
B5 B1 1.759(8) . ?
B5 B4 1.773(7) . ?
B5 B9 1.779(7) . ?
B5 B10 1.763(7) . ?
B1 H1 1.1000 . ?
B1 B6 1.759(7) . ?
B1 B10 1.760(7) . ?
B11 H11A 1.1000 . ?
B11 B8 1.767(6) . ?
B11 B7 1.778(7) . ?
B11 B9 1.767(7) . ?
B11 B6 1.786(7) . ?
B11 B10 1.766(7) . ?
B8 H8A 1.1000 . ?
B8 B4 1.766(6) . ?
B8 B7 1.765(7) . ?
B8 B9 1.759(7) . ?
B4 H4A 1.1000 . ?
B4 B9 1.769(6) . ?
B7 H7 1.1000 . ?
B7 B6 1.772(8) . ?
B9 H9A 1.1000 . ?
B9 B10 1.775(8) . ?
C16 H16A 0.9600 . ?
C16 H16B 0.9600 . ?
C16 H16C 0.9600 . ?
C19 H19A 0.9600 . ?
C19 H19B 0.9600 . ?
C19 H19C 0.9600 . ?
B6 H6 1.1000 . ?
B6 B10 1.782(9) . ?
C18 H18A 0.9600 . ?
C18 H18B 0.9600 . ?
C18 H18C 0.9600 . ?
B10 H10 1.1000 . ?

loop_
_geom_torsion_atom_site_label_1
_geom_torsion_atom_site_label_2
_geom_torsion_atom_site_label_3
_geom_torsion_atom_site_label_4
_geom_torsion
_geom_torsion_site_symmetry_1
_geom_torsion_site_symmetry_2
_geom_torsion_site_symmetry_3
_geom_torsion_site_symmetry_4
_geom_torsion_publ_flag
Pt1 N2 C22 C21 -15.3(3) . . . . ?
Pt1 N2 C22 C23 172.3(2) . . . . ?
Pt1 N2 C30 C29 -174.0(3) . . . . ?
Pt1 N1 C21 C22 19.8(3) . . . . ?
Pt1 N1 C21 C20 -168.9(2) . . . . ?
Pt1 N1 C13 C14 169.1(2) . . . . ?
Pt1 N3 C7 C6 13.3(3) . . . . ?
Pt1 N3 C7 C8 -173.1(2) . . . . ?
Pt1 N3 C11 C10 173.3(2) . . . . ?
Pt1 C1 C6 C7 -12.4(3) . . . . ?
Pt1 C1 C6 C5 175.1(2) . . . . ?
Pt1 C1 C2 C3 -175.0(3) . . . . ?
N2 C22 C21 N1 -3.6(4) . . . . ?
N2 C22 C21 C20 -174.6(3) . . . . ?
N2 C22 C23 C24 4.4(5) . . . . ?
N2 C30 C29 C24 -0.2(6) . . . . ?
N1 C21 C20 C15 -2.1(5) . . . . ?
N1 C13 C14 C15 -0.4(5) . . . . ?
N3 C7 C6 C1 -0.3(4) . . . . ?
N3 C7 C6 C5 172.3(3) . . . . ?
N3 C7 C8 C9 -2.1(5) . . . . ?
C22 N2 C30 C29 3.8(5) . . . . ?
C22 C21 C20 C15 168.4(3) . . . . ?
C22 C23 C24 C29 -0.6(5) . . . . ?
C22 C23 C24 C25 176.7(3) . . . . ?
C21 N1 C13 C14 -4.9(5) . . . . ?
C21 C22 C23 C24 -167.3(3) . . . . ?
C21 C20 C15 C14 -3.1(5) . . . . ?
C21 C20 C15 C17 178.8(3) . . . . ?
C13 N1 C21 C22 -165.3(3) . . . . ?
C13 N1 C21 C20 6.1(4) . . . . ?
C13 C14 C15 C20 4.3(5) . . . . ?
C13 C14 C15 C17 -177.6(3) . . . . ?
C7 N3 C11 C10 -6.2(4) . . . . ?
C7 C6 C5 C4 -171.1(3) . . . . ?
C7 C8 C9 C10 -3.0(6) . . . . ?
C1 C6 C5 C4 1.0(5) . . . . ?
C14 C15 C17 C16 -6.7(6) . . . . ?
C14 C15 C17 C19 -123.5(4) . . . . ?
C14 C15 C17 C18 116.0(5) . . . . ?
C30 N2 C22 C21 166.6(3) . . . . ?
C30 N2 C22 C23 -5.8(4) . . . . ?
C30 C29 C24 C23 -1.4(5) . . . . ?
C30 C29 C24 C25 -178.6(3) . . . . ?
C6 C7 C8 C9 170.4(3) . . . . ?
C6 C1 C2 C3 2.7(5) . . . . ?
C12 C10 C11 N3 -177.5(3) . . . . ?
C12 C10 C9 C8 -178.0(3) . . . . ?
C12 B3 B2 B1 34.5(3) . . . . ?
C12 B3 B2 B7 135.5(3) . . . . ?
C12 B3 B2 B6 97.5(4) . . . . ?
C12 B3 B8 B11 -61.7(4) . . . . ?
C12 B3 B8 B4 39.3(3) . . . . ?
C12 B3 B8 B7 -99.7(3) . . . . ?
C12 B3 B8 B9 1.9(4) . . . . ?
C12 B3 B4 B5 -34.3(3) . . . . ?
C12 B3 B4 B8 -135.1(3) . . . . ?
C12 B3 B4 B9 -97.9(3) . . . . ?
C12 B3 B7 B2 -39.0(3) . . . . ?
C12 B3 B7 B11 62.2(4) . . . . ?
C12 B3 B7 B8 99.9(3) . . . . ?
C12 B3 B7 B6 -1.4(4) . . . . ?
C12 B2 B1 B5 34.1(3) . . . . ?
C12 B2 B1 B6 136.0(3) . . . . ?
C12 B2 B1 B10 97.9(4) . . . . ?
C12 B2 B7 B3 38.6(3) . . . . ?
C12 B2 B7 B11 -61.4(4) . . . . ?
C12 B2 B7 B8 1.9(4) . . . . ?
C12 B2 B7 B6 -99.0(4) . . . . ?
C12 B2 B6 B1 -37.9(3) . . . . ?
C12 B2 B6 B11 62.2(5) . . . . ?
C12 B2 B6 B7 99.6(3) . . . . ?
C12 B2 B6 B10 -0.5(4) . . . . ?
C12 B5 B1 B2 -34.2(3) . . . . ?
C12 B5 B1 B6 -97.8(4) . . . . ?
C12 B5 B1 B10 -135.4(3) . . . . ?
C12 B5 B4 B3 34.6(3) . . . . ?
C12 B5 B4 B8 97.8(3) . . . . ?
C12 B5 B4 B9 135.3(3) . . . . ?
C12 B5 B9 B11 62.3(4) . . . . ?
C12 B5 B9 B8 -1.2(5) . . . . ?
C12 B5 B9 B4 -38.8(3) . . . . ?
C12 B5 B9 B10 99.3(4) . . . . ?
C12 B5 B10 B1 38.6(3) . . . . ?
C12 B5 B10 B11 -62.0(5) . . . . ?
C12 B5 B10 B9 -99.2(4) . . . . ?
C12 B5 B10 B6 1.9(5) . . . . ?
C12 B1 B6 B2 38.5(3) . . . . ?
C12 B1 B6 B11 -62.6(5) . . . . ?
C12 B1 B6 B7 0.6(5) . . . . ?
C12 B1 B6 B10 -99.5(4) . . . . ?
C12 B1 B10 B5 -38.7(3) . . . . ?
C12 B1 B10 B11 62.4(5) . . . . ?
C12 B1 B10 B9 -0.9(5) . . . . ?
C12 B1 B10 B6 99.9(4) . . . . ?
C12 B4 B9 B5 38.5(3) . . . . ?
C12 B4 B9 B11 -61.8(4) . . . . ?
C12 B4 B9 B8 -99.3(4) . . . . ?
C12 B4 B9 B10 1.4(5) . . . . ?
C8 C7 C6 C1 -173.2(3) . . . . ?
C8 C7 C6 C5 -0.6(5) . . . . ?
C23 C22 C21 N1 168.7(3) . . . . ?
C23 C22 C21 C20 -2.3(5) . . . . ?
C23 C24 C25 C27 61.0(5) . . . . ?
C23 C24 C25 C26 -57.9(5) . . . . ?
C23 C24 C25 C28 -177.8(4) . . . . ?
C10 C12 B3 B2 107.7(3) . . . . ?
C10 C12 B3 B8 -149.7(3) . . . . ?
C10 C12 B3 B4 -109.9(3) . . . . ?
C10 C12 B3 B7 147.1(3) . . . . ?
C10 C12 B2 B3 -110.5(3) . . . . ?
C10 C12 B2 B1 109.0(3) . . . . ?
C10 C12 B2 B7 -149.6(3) . . . . ?
C10 C12 B2 B6 147.5(3) . . . . ?
C10 C12 B5 B1 -108.5(3) . . . . ?
C10 C12 B5 B4 110.6(3) . . . . ?
C10 C12 B5 B9 149.7(3) . . . . ?
C10 C12 B5 B10 -147.6(3) . . . . ?
C10 C12 B1 B2 -108.6(3) . . . . ?
C10 C12 B1 B5 109.8(3) . . . . ?
C10 C12 B1 B6 -147.3(3) . . . . ?
C10 C12 B1 B10 149.1(3) . . . . ?
C10 C12 B4 B3 109.7(3) . . . . ?
C10 C12 B4 B5 -109.3(3) . . . . ?
C10 C12 B4 B8 149.1(3) . . . . ?
C10 C12 B4 B9 -148.7(3) . . . . ?
C11 N3 C7 C6 -167.2(3) . . . . ?
C11 N3 C7 C8 6.5(4) . . . . ?
C11 C10 C9 C8 3.5(5) . . . . ?
C4 C3 C2 C1 -0.4(6) . . . . ?
C29 C24 C25 C27 -122.0(4) . . . . ?
C29 C24 C25 C26 119.1(4) . . . . ?
C29 C24 C25 C28 -0.7(5) . . . . ?
C20 C15 C17 C16 171.4(4) . . . . ?
C20 C15 C17 C19 54.5(5) . . . . ?
C20 C15 C17 C18 -66.0(6) . . . . ?
C3 C4 C5 C6 1.5(5) . . . . ?
C5 C4 C3 C2 -1.7(6) . . . . ?
C9 C10 C11 N3 1.1(5) . . . . ?
C2 C1 C6 C7 169.6(3) . . . . ?
C2 C1 C6 C5 -3.0(5) . . . . ?
B3 C12 C10 C11 -7.7(5) . . . . ?
B3 C12 C10 C9 173.7(3) . . . . ?
B3 C12 B2 B1 -140.5(3) . . . . ?
B3 C12 B2 B7 -39.1(3) . . . . ?
B3 C12 B2 B6 -102.0(3) . . . . ?
B3 C12 B5 B1 104.2(3) . . . . ?
B3 C12 B5 B4 -36.7(3) . . . . ?
B3 C12 B5 B9 2.4(4) . . . . ?
B3 C12 B5 B10 65.1(4) . . . . ?
B3 C12 B1 B2 37.2(3) . . . . ?
B3 C12 B1 B5 -104.4(3) . . . . ?
B3 C12 B1 B6 -1.5(5) . . . . ?
B3 C12 B1 B10 -65.1(4) . . . . ?
B3 C12 B4 B5 141.0(3) . . . . ?
B3 C12 B4 B8 39.4(3) . . . . ?
B3 C12 B4 B9 101.6(3) . . . . ?
B3 B2 B1 C12 -34.8(3) . . . . ?
B3 B2 B1 B5 -0.7(4) . . . . ?
B3 B2 B1 B6 101.2(3) . . . . ?
B3 B2 B1 B10 63.1(4) . . . . ?
B3 B2 B7 B11 -100.0(4) . . . . ?
B3 B2 B7 B8 -36.7(3) . . . . ?
B3 B2 B7 B6 -137.7(4) . . . . ?
B3 B2 B6 B1 -99.7(4) . . . . ?
B3 B2 B6 B11 0.3(5) . . . . ?
B3 B2 B6 B7 37.7(3) . . . . ?
B3 B2 B6 B10 -62.3(4) . . . . ?
B3 B8 B4 C12 -39.1(3) . . . . ?
B3 B8 B4 B5 -100.4(3) . . . . ?
B3 B8 B4 B9 -138.2(3) . . . . ?
B3 B8 B7 B2 36.8(3) . . . . ?
B3 B8 B7 B11 137.6(3) . . . . ?
B3 B8 B7 B6 100.0(3) . . . . ?
B3 B8 B9 B5 -0.5(5) . . . . ?
B3 B8 B9 B11 -100.9(4) . . . . ?
B3 B8 B9 B4 37.2(3) . . . . ?
B3 B8 B9 B10 -63.3(4) . . . . ?
B3 B4 B9 B5 100.6(3) . . . . ?
B3 B4 B9 B11 0.3(5) . . . . ?
B3 B4 B9 B8 -37.3(3) . . . . ?
B3 B4 B9 B10 63.5(4) . . . . ?
B3 B7 B6 B2 -37.6(3) . . . . ?
B3 B7 B6 B1 0.5(5) . . . . ?
B3 B7 B6 B11 100.5(4) . . . . ?
B3 B7 B6 B10 63.4(4) . . . . ?
B2 C12 C10 C11 63.7(4) . . . . ?
B2 C12 C10 C9 -114.8(4) . . . . ?
B2 C12 B3 B8 102.5(3) . . . . ?
B2 C12 B3 B4 142.4(3) . . . . ?
B2 C12 B3 B7 39.3(3) . . . . ?
B2 C12 B5 B1 36.8(3) . . . . ?
B2 C12 B5 B4 -104.1(3) . . . . ?
B2 C12 B5 B9 -65.0(4) . . . . ?
B2 C12 B5 B10 -2.4(4) . . . . ?
B2 C12 B1 B5 -141.6(3) . . . . ?
B2 C12 B1 B6 -38.7(3) . . . . ?
B2 C12 B1 B10 -102.3(4) . . . . ?
B2 C12 B4 B3 -35.5(3) . . . . ?
B2 C12 B4 B5 105.5(3) . . . . ?
B2 C12 B4 B8 3.9(4) . . . . ?
B2 C12 B4 B9 66.1(4) . . . . ?
B2 B3 B8 B11 0.9(5) . . . . ?
B2 B3 B8 B4 101.9(3) . . . . ?
B2 B3 B8 B7 -37.1(3) . . . . ?
B2 B3 B8 B9 64.5(4) . . . . ?
B2 B3 B4 C12 33.8(3) . . . . ?
B2 B3 B4 B5 -0.5(4) . . . . ?
B2 B3 B4 B8 -101.3(3) . . . . ?
B2 B3 B4 B9 -64.1(4) . . . . ?
B2 B3 B7 B11 101.2(4) . . . . ?
B2 B3 B7 B8 138.8(4) . . . . ?
B2 B3 B7 B6 37.6(3) . . . . ?
B2 B1 B6 B11 -101.1(4) . . . . ?
B2 B1 B6 B7 -37.9(3) . . . . ?
B2 B1 B6 B10 -137.9(4) . . . . ?
B2 B1 B10 B5 -101.1(4) . . . . ?
B2 B1 B10 B11 0.1(5) . . . . ?
B2 B1 B10 B9 -63.2(5) . . . . ?
B2 B1 B10 B6 37.6(3) . . . . ?
B2 B7 B6 B1 38.2(3) . . . . ?
B2 B7 B6 B11 138.1(4) . . . . ?
B2 B7 B6 B10 101.0(4) . . . . ?
B2 B6 B10 B5 -0.9(5) . . . . ?
B2 B6 B10 B1 -37.7(3) . . . . ?
B2 B6 B10 B11 100.5(4) . . . . ?
B2 B6 B10 B9 62.9(4) . . . . ?
B5 C12 C10 C11 -152.6(3) . . . . ?
B5 C12 C10 C9 28.9(5) . . . . ?
B5 C12 B3 B2 -105.3(3) . . . . ?
B5 C12 B3 B8 -2.7(4) . . . . ?
B5 C12 B3 B4 37.1(3) . . . . ?
B5 C12 B3 B7 -65.9(4) . . . . ?
B5 C12 B2 B3 103.8(3) . . . . ?
B5 C12 B2 B1 -36.7(3) . . . . ?
B5 C12 B2 B7 64.7(4) . . . . ?
B5 C12 B2 B6 1.8(4) . . . . ?
B5 C12 B1 B2 141.6(3) . . . . ?
B5 C12 B1 B6 102.9(4) . . . . ?
B5 C12 B1 B10 39.3(3) . . . . ?
B5 C12 B4 B3 -141.0(3) . . . . ?
B5 C12 B4 B8 -101.6(4) . . . . ?
B5 C12 B4 B9 -39.4(3) . . . . ?
B5 B1 B6 B2 100.6(3) . . . . ?
B5 B1 B6 B11 -0.5(5) . . . . ?
B5 B1 B6 B7 62.7(5) . . . . ?
B5 B1 B6 B10 -37.3(3) . . . . ?
B5 B1 B10 B11 101.2(4) . . . . ?
B5 B1 B10 B9 37.9(4) . . . . ?
B5 B1 B10 B6 138.7(4) . . . . ?
B5 B4 B9 B11 -100.3(4) . . . . ?
B5 B4 B9 B8 -137.9(4) . . . . ?
B5 B4 B9 B10 -37.1(4) . . . . ?
B5 B9 B10 B1 -37.7(3) . . . . ?
B5 B9 B10 B11 -138.4(3) . . . . ?
B5 B9 B10 B6 -100.6(3) . . . . ?
B1 C12 C10 C11 135.5(4) . . . . ?
B1 C12 C10 C9 -43.0(5) . . . . ?
B1 C12 B3 B2 -37.5(3) . . . . ?
B1 C12 B3 B8 65.0(4) . . . . ?
B1 C12 B3 B4 104.9(3) . . . . ?
B1 C12 B3 B7 1.8(4) . . . . ?
B1 C12 B2 B3 140.5(3) . . . . ?
B1 C12 B2 B7 101.4(4) . . . . ?
B1 C12 B2 B6 38.5(3) . . . . ?
B1 C12 B5 B4 -140.9(3) . . . . ?
B1 C12 B5 B9 -101.8(4) . . . . ?
B1 C12 B5 B10 -39.1(3) . . . . ?
B1 C12 B4 B3 -103.7(3) . . . . ?
B1 C12 B4 B5 37.3(3) . . . . ?
B1 C12 B4 B8 -64.3(4) . . . . ?
B1 C12 B4 B9 -2.1(4) . . . . ?
B1 B2 B7 B3 99.9(3) . . . . ?
B1 B2 B7 B11 -0.2(4) . . . . ?
B1 B2 B7 B8 63.2(4) . . . . ?
B1 B2 B7 B6 -37.8(3) . . . . ?
B1 B2 B6 B11 100.1(4) . . . . ?
B1 B2 B6 B7 137.5(4) . . . . ?
B1 B2 B6 B10 37.4(3) . . . . ?
B1 B5 B4 C12 -34.5(3) . . . . ?
B1 B5 B4 B3 0.1(4) . . . . ?
B1 B5 B4 B8 63.3(4) . . . . ?
B1 B5 B4 B9 100.7(4) . . . . ?
B1 B5 B9 B11 0.6(5) . . . . ?
B1 B5 B9 B8 -62.9(4) . . . . ?
B1 B5 B9 B4 -100.5(3) . . . . ?
B1 B5 B9 B10 37.6(3) . . . . ?
B1 B5 B10 B11 -100.6(4) . . . . ?
B1 B5 B10 B9 -137.8(4) . . . . ?
B1 B5 B10 B6 -36.7(3) . . . . ?
B1 B6 B10 B5 36.9(3) . . . . ?
B1 B6 B10 B11 138.2(3) . . . . ?
B1 B6 B10 B9 100.7(4) . . . . ?
B11 B8 B4 C12 61.5(4) . . . . ?
B11 B8 B4 B3 100.6(4) . . . . ?
B11 B8 B4 B5 0.1(5) . . . . ?
B11 B8 B4 B9 -37.6(3) . . . . ?
B11 B8 B7 B3 -137.6(3) . . . . ?
B11 B8 B7 B2 -100.8(4) . . . . ?
B11 B8 B7 B6 -37.6(3) . . . . ?
B11 B8 B9 B5 100.5(4) . . . . ?
B11 B8 B9 B4 138.1(3) . . . . ?
B11 B8 B9 B10 37.6(3) . . . . ?
B11 B7 B6 B2 -138.1(4) . . . . ?
B11 B7 B6 B1 -99.9(4) . . . . ?
B11 B7 B6 B10 -37.1(3) . . . . ?
B11 B9 B10 B5 138.4(3) . . . . ?
B11 B9 B10 B1 100.8(4) . . . . ?
B11 B9 B10 B6 37.8(3) . . . . ?
B11 B6 B10 B5 -101.4(4) . . . . ?
B11 B6 B10 B1 -138.2(3) . . . . ?
B11 B6 B10 B9 -37.6(3) . . . . ?
B8 B3 B2 C12 -98.3(3) . . . . ?
B8 B3 B2 B1 -63.8(4) . . . . ?
B8 B3 B2 B7 37.2(3) . . . . ?
B8 B3 B2 B6 -0.8(5) . . . . ?
B8 B3 B4 C12 135.1(3) . . . . ?
B8 B3 B4 B5 100.8(3) . . . . ?
B8 B3 B4 B9 37.2(3) . . . . ?
B8 B3 B7 B2 -138.8(4) . . . . ?
B8 B3 B7 B11 -37.6(3) . . . . ?
B8 B3 B7 B6 -101.3(4) . . . . ?
B8 B11 B7 B3 37.6(3) . . . . ?
B8 B11 B7 B2 100.8(3) . . . . ?
B8 B11 B7 B6 138.2(3) . . . . ?
B8 B11 B9 B5 -100.9(4) . . . . ?
B8 B11 B9 B4 -37.5(3) . . . . ?
B8 B11 B9 B10 -137.7(3) . . . . ?
B8 B11 B6 B2 0.2(5) . . . . ?
B8 B11 B6 B1 63.9(5) . . . . ?
B8 B11 B6 B7 -37.1(3) . . . . ?
B8 B11 B6 B10 100.9(4) . . . . ?
B8 B11 B10 B5 0.2(5) . . . . ?
B8 B11 B10 B1 -63.2(5) . . . . ?
B8 B11 B10 B9 37.6(3) . . . . ?
B8 B11 B10 B6 -100.3(4) . . . . ?
B8 B4 B9 B5 137.9(4) . . . . ?
B8 B4 B9 B11 37.6(3) . . . . ?
B8 B4 B9 B10 100.8(4) . . . . ?
B8 B7 B6 B2 -100.7(3) . . . . ?
B8 B7 B6 B1 -62.5(4) . . . . ?
B8 B7 B6 B11 37.4(3) . . . . ?
B8 B7 B6 B10 0.3(4) . . . . ?
B8 B9 B10 B5 100.7(3) . . . . ?
B8 B9 B10 B1 63.0(5) . . . . ?
B8 B9 B10 B11 -37.8(3) . . . . ?
B8 B9 B10 B6 0.1(4) . . . . ?
B4 C12 C10 C11 -79.6(4) . . . . ?
B4 C12 C10 C9 101.9(4) . . . . ?
B4 C12 B3 B2 -142.4(3) . . . . ?
B4 C12 B3 B8 -39.9(3) . . . . ?
B4 C12 B3 B7 -103.1(3) . . . . ?
B4 C12 B2 B3 35.4(3) . . . . ?
B4 C12 B2 B1 -105.1(3) . . . . ?
B4 C12 B2 B7 -3.7(4) . . . . ?
B4 C12 B2 B6 -66.6(4) . . . . ?
B4 C12 B5 B1 140.9(3) . . . . ?
B4 C12 B5 B9 39.1(3) . . . . ?
B4 C12 B5 B10 101.8(4) . . . . ?
B4 C12 B1 B2 104.2(3) . . . . ?
B4 C12 B1 B5 -37.4(3) . . . . ?
B4 C12 B1 B6 65.5(4) . . . . ?
B4 C12 B1 B10 1.9(5) . . . . ?
B4 B3 B2 C12 -33.8(3) . . . . ?
B4 B3 B2 B1 0.7(4) . . . . ?
B4 B3 B2 B7 101.6(3) . . . . ?
B4 B3 B2 B6 63.7(4) . . . . ?
B4 B3 B8 B11 -101.0(4) . . . . ?
B4 B3 B8 B7 -139.1(3) . . . . ?
B4 B3 B8 B9 -37.5(3) . . . . ?
B4 B3 B7 B2 -101.7(3) . . . . ?
B4 B3 B7 B11 -0.4(4) . . . . ?
B4 B3 B7 B8 37.2(3) . . . . ?
B4 B3 B7 B6 -64.1(4) . . . . ?
B4 B5 B1 C12 34.6(3) . . . . ?
B4 B5 B1 B2 0.4(4) . . . . ?
B4 B5 B1 B6 -63.2(4) . . . . ?
B4 B5 B1 B10 -100.8(4) . . . . ?
B4 B5 B9 B11 101.1(4) . . . . ?
B4 B5 B9 B8 37.6(3) . . . . ?
B4 B5 B9 B10 138.1(4) . . . . ?
B4 B5 B10 B1 100.6(3) . . . . ?
B4 B5 B10 B11 -0.1(5) . . . . ?
B4 B5 B10 B9 -37.3(3) . . . . ?
B4 B5 B10 B6 63.8(4) . . . . ?
B4 B8 B7 B3 -36.4(3) . . . . ?
B4 B8 B7 B2 0.3(5) . . . . ?
B4 B8 B7 B11 101.2(4) . . . . ?
B4 B8 B7 B6 63.6(4) . . . . ?
B4 B8 B9 B5 -37.6(3) . . . . ?
B4 B8 B9 B11 -138.1(3) . . . . ?
B4 B8 B9 B10 -100.4(3) . . . . ?
B4 B9 B10 B5 37.3(3) . . . . ?
B4 B9 B10 B1 -0.3(5) . . . . ?
B4 B9 B10 B11 -101.1(4) . . . . ?
B4 B9 B10 B6 -63.3(4) . . . . ?
B7 B3 B2 C12 -135.5(3) . . . . ?
B7 B3 B2 B1 -100.9(3) . . . . ?
B7 B3 B2 B6 -38.0(4) . . . . ?
B7 B3 B8 B11 38.0(3) . . . . ?
B7 B3 B8 B4 139.1(3) . . . . ?
B7 B3 B8 B9 101.6(4) . . . . ?
B7 B3 B4 C12 98.0(3) . . . . ?
B7 B3 B4 B5 63.7(4) . . . . ?
B7 B3 B4 B8 -37.1(3) . . . . ?
B7 B3 B4 B9 0.1(4) . . . . ?
B7 B2 B1 C12 -97.9(3) . . . . ?
B7 B2 B1 B5 -63.7(4) . . . . ?
B7 B2 B1 B6 38.1(3) . . . . ?
B7 B2 B1 B10 0.0(5) . . . . ?
B7 B2 B6 B1 -137.5(4) . . . . ?
B7 B2 B6 B11 -37.4(4) . . . . ?
B7 B2 B6 B10 -100.1(4) . . . . ?
B7 B11 B8 B3 -37.8(3) . . . . ?
B7 B11 B8 B4 -100.8(4) . . . . ?
B7 B11 B8 B9 -138.5(3) . . . . ?
B7 B11 B9 B5 -63.9(4) . . . . ?
B7 B11 B9 B8 36.9(3) . . . . ?
B7 B11 B9 B4 -0.6(5) . . . . ?
B7 B11 B9 B10 -100.8(4) . . . . ?
B7 B11 B6 B2 37.4(3) . . . . ?
B7 B11 B6 B1 101.1(4) . . . . ?
B7 B11 B6 B10 138.0(3) . . . . ?
B7 B11 B10 B5 63.2(5) . . . . ?
B7 B11 B10 B1 -0.2(5) . . . . ?
B7 B11 B10 B9 100.6(4) . . . . ?
B7 B11 B10 B6 -37.3(3) . . . . ?
B7 B8 B4 C12 -2.5(4) . . . . ?
B7 B8 B4 B3 36.6(3) . . . . ?
B7 B8 B4 B5 -63.8(4) . . . . ?
B7 B8 B4 B9 -101.6(4) . . . . ?
B7 B8 B9 B5 63.0(4) . . . . ?
B7 B8 B9 B11 -37.5(3) . . . . ?
B7 B8 B9 B4 100.6(3) . . . . ?
B7 B8 B9 B10 0.1(4) . . . . ?
B7 B6 B10 B5 -64.0(4) . . . . ?
B7 B6 B10 B1 -100.9(3) . . . . ?
B7 B6 B10 B11 37.4(3) . . . . ?
B7 B6 B10 B9 -0.2(4) . . . . ?
B9 B5 B1 C12 97.7(3) . . . . ?
B9 B5 B1 B2 63.4(4) . . . . ?
B9 B5 B1 B6 -0.1(5) . . . . ?
B9 B5 B1 B10 -37.7(3) . . . . ?
B9 B5 B4 C12 -135.3(3) . . . . ?
B9 B5 B4 B3 -100.7(3) . . . . ?
B9 B5 B4 B8 -37.5(3) . . . . ?
B9 B5 B10 B1 137.8(4) . . . . ?
B9 B5 B10 B11 37.2(3) . . . . ?
B9 B5 B10 B6 101.1(4) . . . . ?
B9 B11 B8 B3 100.6(4) . . . . ?
B9 B11 B8 B4 37.7(3) . . . . ?
B9 B11 B8 B7 138.5(3) . . . . ?
B9 B11 B7 B3 0.6(5) . . . . ?
B9 B11 B7 B2 63.9(4) . . . . ?
B9 B11 B7 B8 -36.9(3) . . . . ?
B9 B11 B7 B6 101.2(4) . . . . ?
B9 B11 B6 B2 -62.8(5) . . . . ?
B9 B11 B6 B1 0.9(5) . . . . ?
B9 B11 B6 B7 -100.2(4) . . . . ?
B9 B11 B6 B10 37.8(3) . . . . ?
B9 B11 B10 B5 -37.4(3) . . . . ?
B9 B11 B10 B1 -100.8(4) . . . . ?
B9 B11 B10 B6 -137.9(3) . . . . ?
B9 B8 B4 C12 99.1(4) . . . . ?
B9 B8 B4 B3 138.2(3) . . . . ?
B9 B8 B4 B5 37.7(3) . . . . ?
B9 B8 B7 B3 -100.3(3) . . . . ?
B9 B8 B7 B2 -63.5(4) . . . . ?
B9 B8 B7 B11 37.4(3) . . . . ?
B9 B8 B7 B6 -0.3(4) . . . . ?
B6 B2 B1 C12 -136.0(3) . . . . ?
B6 B2 B1 B5 -101.8(4) . . . . ?
B6 B2 B1 B10 -38.1(3) . . . . ?
B6 B2 B7 B3 137.7(4) . . . . ?
B6 B2 B7 B11 37.7(3) . . . . ?
B6 B2 B7 B8 101.0(4) . . . . ?
B6 B1 B10 B5 -138.7(4) . . . . ?
B6 B1 B10 B11 -37.5(4) . . . . ?
B6 B1 B10 B9 -100.8(4) . . . . ?
B6 B11 B8 B3 -0.7(5) . . . . ?
B6 B11 B8 B4 -63.7(5) . . . . ?
B6 B11 B8 B7 37.1(3) . . . . ?
B6 B11 B8 B9 -101.4(4) . . . . ?
B6 B11 B7 B3 -100.6(4) . . . . ?
B6 B11 B7 B2 -37.4(3) . . . . ?
B6 B11 B7 B8 -138.2(3) . . . . ?
B6 B11 B9 B5 -0.9(5) . . . . ?
B6 B11 B9 B8 100.0(4) . . . . ?
B6 B11 B9 B4 62.4(5) . . . . ?
B6 B11 B9 B10 -37.8(3) . . . . ?
B6 B11 B10 B5 100.5(4) . . . . ?
B6 B11 B10 B1 37.1(3) . . . . ?
B6 B11 B10 B9 137.9(3) . . . . ?
B10 B5 B1 C12 135.4(3) . . . . ?
B10 B5 B1 B2 101.2(4) . . . . ?
B10 B5 B1 B6 37.6(4) . . . . ?
B10 B5 B4 C12 -97.8(4) . . . . ?
B10 B5 B4 B3 -63.2(4) . . . . ?
B10 B5 B4 B8 0.0(5) . . . . ?
B10 B5 B4 B9 37.4(3) . . . . ?
B10 B5 B9 B11 -37.0(3) . . . . ?
B10 B5 B9 B8 -100.5(4) . . . . ?
B10 B5 B9 B4 -138.1(4) . . . . ?
B10 B1 B6 B2 137.9(4) . . . . ?
B10 B1 B6 B11 36.8(3) . . . . ?
B10 B1 B6 B7 100.0(4) . . . . ?
B10 B11 B8 B3 62.8(5) . . . . ?
B10 B11 B8 B4 -0.2(5) . . . . ?
B10 B11 B8 B7 100.6(4) . . . . ?
B10 B11 B8 B9 -37.8(3) . . . . ?
B10 B11 B7 B3 -63.0(4) . . . . ?
B10 B11 B7 B2 0.2(5) . . . . ?
B10 B11 B7 B8 -100.6(4) . . . . ?
B10 B11 B7 B6 37.6(3) . . . . ?
B10 B11 B9 B5 36.9(3) . . . . ?
B10 B11 B9 B8 137.7(3) . . . . ?
B10 B11 B9 B4 100.2(4) . . . . ?
B10 B11 B6 B2 -100.6(4) . . . . ?
B10 B11 B6 B1 -36.9(3) . . . . ?
B10 B11 B6 B7 -138.0(3) . . . . ?

loop_
_smtbx_masks_void_nr
_smtbx_masks_void_average_x
_smtbx_masks_void_average_y
_smtbx_masks_void_average_z
_smtbx_masks_void_volume
_smtbx_masks_void_count_electrons
_smtbx_masks_void_content
1 -0.017 -0.123 0.303 238.7 48.0 '1.5 C3H6O'
2 -0.033 0.123 0.697 238.7 46.2 '1.5 C3H6O'
3 -0.106 0.377 0.197 238.7 46.1 '1.5 C3H6O'
4 -0.679 0.623 0.803 238.7 48.1 '1.5 C3H6O'
